data_1514862
loop_
_publ_author_name
'Telpoukhovskaia, Maria A.'
'Patrick, Brian O.'
'Rodr\'iguez-Rodr\'iguez, Cristina'
'Orvig, Chris'

_publ_section_title
;
 Exploring the multifunctionality of thioflavin- and deferiprone-based
 molecules as acetylcholinesterase inhibitors for potential application in
 Alzheimer's disease.
;
_journal_issue 4
_journal_name_full 'Molecular bioSystems'
_journal_page_first 792
_journal_page_last 805
_journal_paper_doi 10.1039/c3mb25600f
_journal_volume 9
_journal_year 2013
_chemical_formula_sum 'C15 H16 N2 O3'
_chemical_formula_weight 272.30
_chemical_name_systematic
;
?
;
_space_group_IT_number 2
_symmetry_cell_setting triclinic
_symmetry_space_group_name_Hall '-P 1'
_symmetry_space_group_name_H-M 'P -1'
_atom_sites_solution_hydrogens geom
_atom_sites_solution_primary direct
_atom_sites_solution_secondary difmap
_audit_creation_method SHELXL-97
_cell_angle_alpha 97.746(3)
_cell_angle_beta 110.719(3)
_cell_angle_gamma 95.600(3)
_cell_formula_units_Z 2
_cell_length_a 7.9251(4)
_cell_length_b 8.3409(4)
_cell_length_c 11.1686(6)
_cell_measurement_reflns_used 6462
_cell_measurement_temperature 100(2)
_cell_measurement_theta_max 28.26
_cell_measurement_theta_min 2.75
_cell_volume 675.77(6)
_computing_structure_refinement 'SHELXL-97 (Sheldrick, 2008)'
_diffrn_ambient_temperature 100(2)
_diffrn_measured_fraction_theta_full 0.986
_diffrn_measured_fraction_theta_max 0.986
_diffrn_measurement_device_type 'Bruker X8 APEX II'
_diffrn_measurement_method 'area detector'
_diffrn_radiation_monochromator graphite
_diffrn_radiation_source 'fine-focus sealed tube'
_diffrn_radiation_type MoK\a
_diffrn_radiation_wavelength 0.71073
_diffrn_reflns_av_R_equivalents 0.0269
_diffrn_reflns_av_sigmaI/netI 0.0280
_diffrn_reflns_limit_h_max 10
_diffrn_reflns_limit_h_min -10
_diffrn_reflns_limit_k_max 10
_diffrn_reflns_limit_k_min -11
_diffrn_reflns_limit_l_max 14
_diffrn_reflns_limit_l_min -14
_diffrn_reflns_number 12110
_diffrn_reflns_theta_full 28.32
_diffrn_reflns_theta_max 28.32
_diffrn_reflns_theta_min 2.75
_exptl_absorpt_coefficient_mu 0.094
_exptl_absorpt_correction_T_max 0.993
_exptl_absorpt_correction_T_min 0.903
_exptl_absorpt_correction_type multi-scan
_exptl_crystal_colour colourless
_exptl_crystal_density_diffrn 1.338
_exptl_crystal_density_method 'not measured'
_exptl_crystal_description plate
_exptl_crystal_F_000 288
_exptl_crystal_size_max 0.36
_exptl_crystal_size_mid 0.34
_exptl_crystal_size_min 0.08
_refine_diff_density_max 0.369
_refine_diff_density_min -0.213
_refine_diff_density_rms 0.048
_refine_ls_extinction_method none
_refine_ls_goodness_of_fit_ref 1.023
_refine_ls_hydrogen_treatment constr
_refine_ls_matrix_type full
_refine_ls_number_parameters 184
_refine_ls_number_reflns 3322
_refine_ls_number_restraints 0
_refine_ls_restrained_S_all 1.023
_refine_ls_R_factor_all 0.0552
_refine_ls_R_factor_gt 0.0415
_refine_ls_shift/su_max 0.030
_refine_ls_shift/su_mean 0.001
_refine_ls_structure_factor_coef Fsqd
_refine_ls_weighting_details 'calc w=1/[\s^2^(Fo^2^)+(0.0630P)^2^+0.2032P] where P=(Fo^2^+2Fc^2^)/3'
_refine_ls_weighting_scheme calc
_refine_ls_wR_factor_gt 0.1079
_refine_ls_wR_factor_ref 0.1176
_reflns_number_gt 2665
_reflns_number_total 3322
_reflns_threshold_expression >2\s(I)
_cod_data_source_file c3mb25600f.txt
_cod_data_source_block co397
_cod_database_code 1514862

loop_
_symmetry_equiv_pos_as_xyz
'x, y, z'
'-x, -y, -z'

loop_
_atom_site_label
_atom_site_type_symbol
_atom_site_fract_x
_atom_site_fract_y
_atom_site_fract_z
_atom_site_U_iso_or_equiv
_atom_site_adp_type
_atom_site_occupancy
_atom_site_symmetry_multiplicity
_atom_site_calc_flag
_atom_site_refinement_flags
C1 C 0.16144(18) 0.85429(16) 0.07540(12) 0.0214(3) Uani 1 1 d .
H1A H 0.0324 0.8592 0.0277 0.032 Uiso 1 1 calc R
H1B H 0.2378 0.9422 0.0594 0.032 Uiso 1 1 calc R
H1C H 0.1855 0.8678 0.1688 0.032 Uiso 1 1 calc R
C2 C 0.20533(16) 0.69137(15) 0.02986(11) 0.0172(3) Uani 1 1 d .
C3 C 0.23402(16) 0.57011(15) 0.10199(11) 0.0174(3) Uani 1 1 d .
C4 C 0.27212(16) 0.41065(16) 0.05951(12) 0.0181(3) Uani 1 1 d .
C5 C 0.28282(17) 0.39269(16) -0.06821(12) 0.0198(3) Uani 1 1 d .
H5 H 0.3085 0.2925 -0.1042 0.024 Uiso 1 1 calc R
C6 C 0.25705(17) 0.51560(16) -0.13748(12) 0.0192(3) Uani 1 1 d .
H6 H 0.2680 0.4997 -0.2201 0.023 Uiso 1 1 calc R
C7 C 0.19202(17) 0.78829(15) -0.17285(11) 0.0178(3) Uani 1 1 d .
C8 C 0.01724(18) 0.81770(17) -0.24180(12) 0.0216(3) Uani 1 1 d .
H8 H -0.0870 0.7569 -0.2367 0.026 Uiso 1 1 calc R
C9 C -0.00141(19) 0.93882(17) -0.31881(12) 0.0238(3) Uani 1 1 d .
H9 H -0.1196 0.9600 -0.3675 0.029 Uiso 1 1 calc R
C10 C 0.15231(19) 1.02856(16) -0.32452(12) 0.0226(3) Uani 1 1 d .
H10 H 0.1387 1.1118 -0.3760 0.027 Uiso 1 1 calc R
C11 C 0.32544(19) 0.99672(16) -0.25509(13) 0.0229(3) Uani 1 1 d .
H11 H 0.4299 1.0579 -0.2597 0.028 Uiso 1 1 calc R
C12 C 0.34682(18) 0.87539(16) -0.17862(12) 0.0209(3) Uani 1 1 d .
H12 H 0.4650 0.8527 -0.1314 0.025 Uiso 1 1 calc R
C13 C 0.38003(17) 0.64185(15) 0.32853(11) 0.0178(3) Uani 1 1 d .
C14 C 0.5115(2) 0.71737(19) 0.56266(12) 0.0275(3) Uani 1 1 d .
H14A H 0.6216 0.6915 0.5484 0.041 Uiso 1 1 calc R
H14B H 0.4958 0.6611 0.6305 0.041 Uiso 1 1 calc R
H14C H 0.5236 0.8359 0.5902 0.041 Uiso 1 1 calc R
C15 C 0.1744(2) 0.6315(2) 0.45207(14) 0.0299(3) Uani 1 1 d .
H15A H 0.0780 0.6267 0.3668 0.045 Uiso 1 1 calc R
H15B H 0.1636 0.7198 0.5151 0.045 Uiso 1 1 calc R
H15C H 0.1619 0.5268 0.4812 0.045 Uiso 1 1 calc R
N1 N 0.21566(14) 0.66233(13) -0.09260(10) 0.0175(2) Uani 1 1 d .
N2 N 0.35245(15) 0.66296(14) 0.44172(10) 0.0225(3) Uani 1 1 d .
O1 O 0.29409(13) 0.30097(11) 0.12748(9) 0.0232(2) Uani 1 1 d .
O2 O 0.21648(12) 0.59698(11) 0.22358(8) 0.0199(2) Uani 1 1 d .
O3 O 0.52718(12) 0.66193(12) 0.31685(9) 0.0231(2) Uani 1 1 d .

loop_
_atom_site_aniso_label
_atom_site_aniso_U_11
_atom_site_aniso_U_22
_atom_site_aniso_U_33
_atom_site_aniso_U_23
_atom_site_aniso_U_13
_atom_site_aniso_U_12
C1 0.0259(7) 0.0218(6) 0.0173(6) 0.0027(5) 0.0085(5) 0.0062(5)
C2 0.0151(6) 0.0224(6) 0.0129(5) 0.0011(4) 0.0048(4) 0.0019(5)
C3 0.0165(6) 0.0239(6) 0.0115(5) 0.0023(5) 0.0052(4) 0.0023(5)
C4 0.0135(6) 0.0224(6) 0.0174(6) 0.0045(5) 0.0042(5) 0.0020(5)
C5 0.0203(6) 0.0206(6) 0.0170(6) 0.0005(5) 0.0062(5) 0.0040(5)
C6 0.0198(6) 0.0238(6) 0.0129(5) 0.0006(5) 0.0058(5) 0.0031(5)
C7 0.0223(6) 0.0198(6) 0.0113(5) 0.0031(4) 0.0058(5) 0.0044(5)
C8 0.0209(6) 0.0285(7) 0.0163(6) 0.0053(5) 0.0076(5) 0.0034(5)
C9 0.0236(7) 0.0314(7) 0.0173(6) 0.0068(5) 0.0067(5) 0.0092(6)
C10 0.0321(7) 0.0215(6) 0.0166(6) 0.0047(5) 0.0106(5) 0.0070(5)
C11 0.0261(7) 0.0209(6) 0.0233(6) 0.0040(5) 0.0117(5) 0.0012(5)
C12 0.0197(6) 0.0220(6) 0.0200(6) 0.0032(5) 0.0063(5) 0.0043(5)
C13 0.0208(6) 0.0176(6) 0.0144(6) 0.0038(4) 0.0056(5) 0.0031(5)
C14 0.0283(7) 0.0353(8) 0.0147(6) 0.0002(5) 0.0043(5) 0.0060(6)
C15 0.0271(7) 0.0430(9) 0.0216(7) 0.0000(6) 0.0140(6) 0.0033(6)
N1 0.0193(5) 0.0209(5) 0.0125(5) 0.0040(4) 0.0058(4) 0.0037(4)
N2 0.0216(6) 0.0313(6) 0.0136(5) 0.0011(4) 0.0070(4) 0.0020(5)
O1 0.0242(5) 0.0252(5) 0.0223(5) 0.0099(4) 0.0089(4) 0.0058(4)
O2 0.0196(5) 0.0290(5) 0.0119(4) 0.0042(3) 0.0064(3) 0.0039(4)
O3 0.0205(5) 0.0298(5) 0.0185(4) 0.0037(4) 0.0080(4) -0.0002(4)

loop_
_atom_type_symbol
_atom_type_description
_atom_type_scat_dispersion_real
_atom_type_scat_dispersion_imag
_atom_type_scat_source
C C 0.0033 0.0016 'International Tables Vol C Tables 4.2.6.8 and 6.1.1.4'
H H 0.0000 0.0000 'International Tables Vol C Tables 4.2.6.8 and 6.1.1.4'
N N 0.0061 0.0033 'International Tables Vol C Tables 4.2.6.8 and 6.1.1.4'
O O 0.0106 0.0060 'International Tables Vol C Tables 4.2.6.8 and 6.1.1.4'

loop_
_geom_angle_atom_site_label_1
_geom_angle_atom_site_label_2
_geom_angle_atom_site_label_3
_geom_angle
C2 C1 H1A 109.5
C2 C1 H1B 109.5
H1A C1 H1B 109.5
C2 C1 H1C 109.5
H1A C1 H1C 109.5
H1B C1 H1C 109.5
C3 C2 N1 118.31(11)
C3 C2 C1 123.42(11)
N1 C2 C1 118.26(11)
C2 C3 O2 118.33(11)
C2 C3 C4 124.68(11)
O2 C3 C4 116.91(10)
O1 C4 C5 124.11(11)
O1 C4 C3 122.89(11)
C5 C4 C3 113.00(11)
C6 C5 C4 121.45(11)
C6 C5 H5 119.3
C4 C5 H5 119.3
C5 C6 N1 122.37(11)
C5 C6 H6 118.8
N1 C6 H6 118.8
C12 C7 C8 121.93(12)
C12 C7 N1 118.36(11)
C8 C7 N1 119.70(11)
C7 C8 C9 118.45(12)
C7 C8 H8 120.8
C9 C8 H8 120.8
C10 C9 C8 120.37(12)
C10 C9 H9 119.8
C8 C9 H9 119.8
C11 C10 C9 120.15(12)
C11 C10 H10 119.9
C9 C10 H10 119.9
C10 C11 C12 120.34(12)
C10 C11 H11 119.8
C12 C11 H11 119.8
C7 C12 C11 118.75(12)
C7 C12 H12 120.6
C11 C12 H12 120.6
O3 C13 N2 125.96(11)
O3 C13 O2 122.96(11)
N2 C13 O2 111.06(10)
N2 C14 H14A 109.5
N2 C14 H14B 109.5
H14A C14 H14B 109.5
N2 C14 H14C 109.5
H14A C14 H14C 109.5
H14B C14 H14C 109.5
N2 C15 H15A 109.5
N2 C15 H15B 109.5
H15A C15 H15B 109.5
N2 C15 H15C 109.5
H15A C15 H15C 109.5
H15B C15 H15C 109.5
C6 N1 C2 120.13(10)
C6 N1 C7 118.72(10)
C2 N1 C7 121.08(10)
C13 N2 C15 124.33(11)
C13 N2 C14 118.18(11)
C15 N2 C14 117.47(11)
C13 O2 C3 114.48(9)

loop_
_geom_bond_atom_site_label_1
_geom_bond_atom_site_label_2
_geom_bond_distance
C1 C2 1.5025(17)
C1 H1A 0.9800
C1 H1B 0.9800
C1 H1C 0.9800
C2 C3 1.3633(17)
C2 N1 1.3891(15)
C3 O2 1.4040(13)
C3 C4 1.4474(18)
C4 O1 1.2523(15)
C4 C5 1.4474(17)
C5 C6 1.3543(17)
C5 H5 0.9500
C6 N1 1.3734(16)
C6 H6 0.9500
C7 C12 1.3898(18)
C7 C8 1.3908(18)
C7 N1 1.4545(15)
C8 C9 1.3984(18)
C8 H8 0.9500
C9 C10 1.3922(19)
C9 H9 0.9500
C10 C11 1.389(2)
C10 H10 0.9500
C11 C12 1.3951(18)
C11 H11 0.9500
C12 H12 0.9500
C13 O3 1.2167(15)
C13 N2 1.3491(15)
C13 O2 1.3806(15)
C14 N2 1.4620(17)
C14 H14A 0.9800
C14 H14B 0.9800
C14 H14C 0.9800
C15 N2 1.4575(17)
C15 H15A 0.9800
C15 H15B 0.9800
C15 H15C 0.9800

loop_
_geom_torsion_atom_site_label_1
_geom_torsion_atom_site_label_2
_geom_torsion_atom_site_label_3
_geom_torsion_atom_site_label_4
_geom_torsion
N1 C2 C3 O2 -177.52(10)
C1 C2 C3 O2 1.90(18)
N1 C2 C3 C4 -1.00(18)
C1 C2 C3 C4 178.43(12)
C2 C3 C4 O1 -178.50(12)
O2 C3 C4 O1 -1.93(17)
C2 C3 C4 C5 1.82(17)
O2 C3 C4 C5 178.38(10)
O1 C4 C5 C6 179.73(12)
C3 C4 C5 C6 -0.59(17)
C4 C5 C6 N1 -1.42(19)
C12 C7 C8 C9 -0.02(19)
N1 C7 C8 C9 -179.60(11)
C7 C8 C9 C10 -0.74(19)
C8 C9 C10 C11 0.92(19)
C9 C10 C11 C12 -0.35(19)
C8 C7 C12 C11 0.58(19)
N1 C7 C12 C11 -179.84(11)
C10 C11 C12 C7 -0.39(19)
C5 C6 N1 C2 2.36(18)
C5 C6 N1 C7 179.39(11)
C3 C2 N1 C6 -1.13(17)
C1 C2 N1 C6 179.41(11)
C3 C2 N1 C7 -178.09(11)
C1 C2 N1 C7 2.45(17)
C12 C7 N1 C6 -75.52(15)
C8 C7 N1 C6 104.07(14)
C12 C7 N1 C2 101.48(14)
C8 C7 N1 C2 -78.93(15)
O3 C13 N2 C15 -177.50(13)
O2 C13 N2 C15 3.93(18)
O3 C13 N2 C14 1.0(2)
O2 C13 N2 C14 -177.54(11)
O3 C13 O2 C3 2.34(17)
N2 C13 O2 C3 -179.04(10)
C2 C3 O2 C13 -100.14(13)
C4 C3 O2 C13 83.07(13)
